data_4320090
loop_
_publ_author_name
'Roger D. Willett'
'George Pon'
'Callie Nagy'

_publ_section_title
;
 Crystal Chemistry of the 4,4'-Dimethyl-2,2'bipyridine/Copper Bromide
 System
;
_journal_name_full 'Inorganic Chemistry'
_journal_page_first 4342
_journal_page_last 4352
_journal_paper_doi 10.1021/ic010229v
_journal_volume 40
_journal_year 2001
_chemical_formula_sum 'C12 H12 Br2 Cu N2'
_chemical_formula_weight 815.19
_chemical_name_systematic
;
  (4,4'-dimethy-2,2'-bipyridine)copper(II)dibromide
;
_space_group_IT_number 15
_symmetry_cell_setting monoclinic
_symmetry_space_group_name_Hall '-C 2yc'
_symmetry_space_group_name_H-M 'C 1 2/c 1'
_atom_sites_solution_hydrogens geom
_atom_sites_solution_primary direct
_atom_sites_solution_secondary difmap
_audit_creation_method SHELXL-97
_cell_angle_alpha 90.00
_cell_angle_beta 107.86(3)
_cell_angle_gamma 90.00
_cell_formula_units_Z 4
_cell_length_a 18.320(4)
_cell_length_b 9.817(2)
_cell_length_c 7.4830(15)
_cell_measurement_reflns_used 2774
_cell_measurement_temperature 293(2)
_cell_measurement_theta_max 23.24
_cell_measurement_theta_min 2.34
_cell_volume 1280.9(5)
_computing_cell_refinement 'Siemens XSCANS'
_computing_data_collection 'Siemens XSCANS'
_computing_data_reduction 'Siemens SHELXTL'
_computing_molecular_graphics 'Siemens SHELXTL'
_computing_publication_material 'Siemens SHELXTL'
_computing_structure_refinement 'SHELXL-97 (Sheldrick, 1997)'
_computing_structure_solution 'SHELXS-97 (Sheldrick, 1990)'
_diffrn_ambient_temperature 293(2)
_diffrn_measured_fraction_theta_full 0.998
_diffrn_measured_fraction_theta_max 0.998
_diffrn_measurement_device_type 'CCD detector'
_diffrn_measurement_method '\w scan'
_diffrn_radiation_monochromator graphite
_diffrn_radiation_source 'fine-focus sealed tube'
_diffrn_radiation_type MoK\a
_diffrn_radiation_wavelength 0.71073
_diffrn_reflns_av_R_equivalents 0.0338
_diffrn_reflns_av_sigmaI/netI 0.0356
_diffrn_reflns_limit_h_max 20
_diffrn_reflns_limit_h_min -19
_diffrn_reflns_limit_k_max 9
_diffrn_reflns_limit_k_min -10
_diffrn_reflns_limit_l_max 6
_diffrn_reflns_limit_l_min -8
_diffrn_reflns_number 2774
_diffrn_reflns_theta_full 23.24
_diffrn_reflns_theta_max 23.24
_diffrn_reflns_theta_min 2.34
_diffrn_standards_interval_time 'beginning and end'
_diffrn_standards_number 50
_exptl_absorpt_coefficient_mu 7.920
_exptl_absorpt_correction_type empirical
_exptl_absorpt_process_details SADABS
_exptl_crystal_density_diffrn 2.113
_exptl_crystal_density_method 'not measured'
_exptl_crystal_description needle
_exptl_crystal_F_000 788
_exptl_crystal_size_max 0.6
_exptl_crystal_size_mid 0.1
_exptl_crystal_size_min 0.02
_refine_diff_density_max 0.435
_refine_diff_density_min -0.416
_refine_diff_density_rms 0.085
_refine_ls_extinction_coef 0.0005(2)
_refine_ls_extinction_expression Fc^*^=kFc[1+0.001xFc^2^\l^3^/sin(2\q)]^-1/4^
_refine_ls_extinction_method SHELXL
_refine_ls_goodness_of_fit_ref 1.093
_refine_ls_hydrogen_treatment mixed
_refine_ls_matrix_type full
_refine_ls_number_parameters 103
_refine_ls_number_reflns 916
_refine_ls_number_restraints 0
_refine_ls_restrained_S_all 1.093
_refine_ls_R_factor_all 0.0359
_refine_ls_R_factor_gt 0.0293
_refine_ls_shift/su_max 0.103
_refine_ls_shift/su_mean 0.008
_refine_ls_structure_factor_coef Fsqd
_refine_ls_weighting_details 'calc w=1/[\s^2^(Fo^2^)+(0.0350P)^2^+1.3130P] where P=(Fo^2^+2Fc^2^)/3'
_refine_ls_weighting_scheme calc
_refine_ls_wR_factor_gt 0.0676
_refine_ls_wR_factor_ref 0.0704
_reflns_number_gt 803
_reflns_number_total 916
_reflns_threshold_expression >2sigma(I)
_cod_data_source_file ic010229v_7.cif
_cod_data_source_block compound6-240sad
_cod_depositor_comments
;
The following automatic conversions were performed:

'_symmetry_cell_setting' value 'Monoclinic' changed to 'monoclinic'
according to the built-in table from CIF Core dictionary named
'cif_core.dic' version 2.4.1 from 2010-06-29.

Automatic conversion script
Id: cif_fix_values 1646 2011-03-28 12:23:43Z adriana 
;
_cod_original_cell_volume 1281.0(4)
_cod_database_code 4320090

loop_
_symmetry_equiv_pos_as_xyz
'x, y, z'
'-x, y, -z+1/2'
'x+1/2, y+1/2, z'
'-x+1/2, y+1/2, -z+1/2'
'-x, -y, -z'
'x, -y, z-1/2'
'-x+1/2, -y+1/2, -z'
'x+1/2, -y+1/2, z-1/2'

loop_
_atom_site_label
_atom_site_type_symbol
_atom_site_fract_x
_atom_site_fract_y
_atom_site_fract_z
_atom_site_U_iso_or_equiv
_atom_site_adp_type
_atom_site_occupancy
_atom_site_symmetry_multiplicity
_atom_site_calc_flag
_atom_site_refinement_flags
_atom_site_disorder_assembly
_atom_site_disorder_group
Cu Cu 0.5000 0.43042(7) 0.2500 0.0341(3) Uani 1 2 d S . .
Br Br 0.41803(3) 0.60362(5) 0.06040(8) 0.0442(2) Uani 1 1 d . . .
N1 N 0.43384(18) 0.2715(4) 0.1202(5) 0.0286(8) Uani 1 1 d . . .
C2 C 0.4617(2) 0.1457(4) 0.1777(6) 0.0241(9) Uani 1 1 d . . .
C3 C 0.4204(2) 0.0289(5) 0.1089(7) 0.0286(10) Uani 1 1 d . . .
H3 H 0.441(3) -0.054(6) 0.155(8) 0.052(15) Uiso 1 1 d . . .
C4 C 0.3484(2) 0.0372(4) -0.0228(6) 0.0293(10) Uani 1 1 d . . .
C5 C 0.3220(3) 0.1661(5) -0.0831(7) 0.0362(12) Uani 1 1 d . . .
H5 H 0.280(3) 0.176(6) -0.168(8) 0.063(18) Uiso 1 1 d . . .
C6 C 0.3655(3) 0.2790(5) -0.0117(7) 0.0380(11) Uani 1 1 d . . .
H6 H 0.348(3) 0.366(5) -0.046(7) 0.037(13) Uiso 1 1 d . . .
C7 C 0.3006(3) -0.0875(6) -0.0941(10) 0.0420(13) Uani 1 1 d . . .
H7C H 0.276(4) -0.079(6) -0.211(11) 0.08(2) Uiso 1 1 d . . .
H7B H 0.260(5) -0.090(7) -0.056(12) 0.11(3) Uiso 1 1 d . . .
H7A H 0.324(5) -0.162(10) -0.058(14) 0.15(4) Uiso 1 1 d . . .

loop_
_atom_site_aniso_label
_atom_site_aniso_U_11
_atom_site_aniso_U_22
_atom_site_aniso_U_33
_atom_site_aniso_U_23
_atom_site_aniso_U_13
_atom_site_aniso_U_12
Cu 0.0353(5) 0.0217(4) 0.0382(5) 0.000 0.0008(4) 0.000
Br 0.0482(4) 0.0291(3) 0.0530(4) 0.0093(2) 0.0119(3) 0.0102(2)
N1 0.027(2) 0.029(2) 0.0238(19) 0.0029(16) -0.0028(17) 0.0038(16)
C2 0.024(2) 0.027(2) 0.019(2) -0.0010(19) 0.0022(18) 0.0012(18)
C3 0.028(2) 0.025(2) 0.027(2) 0.001(2) 0.000(2) 0.0035(19)
C4 0.024(2) 0.035(2) 0.024(3) -0.0036(19) -0.001(2) -0.002(2)
C5 0.026(3) 0.042(3) 0.030(3) 0.000(2) -0.007(2) 0.004(2)
C6 0.042(3) 0.029(3) 0.036(3) 0.000(2) 0.003(2) 0.004(2)
C7 0.033(3) 0.037(3) 0.044(3) -0.003(3) -0.005(3) -0.006(2)

loop_
_atom_type_symbol
_atom_type_description
_atom_type_scat_dispersion_real
_atom_type_scat_dispersion_imag
_atom_type_scat_source
C C 0.0033 0.0016 'International Tables Vol C Tables 4.2.6.8 and 6.1.1.4'
H H 0.0000 0.0000 'International Tables Vol C Tables 4.2.6.8 and 6.1.1.4'
N N 0.0061 0.0033 'International Tables Vol C Tables 4.2.6.8 and 6.1.1.4'
Cu Cu 0.3201 1.2651 'International Tables Vol C Tables 4.2.6.8 and 6.1.1.4'
Br Br -0.2901 2.4595 'International Tables Vol C Tables 4.2.6.8 and 6.1.1.4'

loop_
_geom_angle_atom_site_label_1
_geom_angle_atom_site_label_2
_geom_angle_atom_site_label_3
_geom_angle
_geom_angle_site_symmetry_1
_geom_angle_site_symmetry_3
_geom_angle_publ_flag
N1 Cu N1 79.60(19) . 2_655 ?
N1 Cu Br 172.98(10) . 2_655 ?
N1 Cu Br 95.01(10) 2_655 2_655 ?
N1 Cu Br 95.01(10) . . ?
N1 Cu Br 172.98(10) 2_655 . ?
Br Cu Br 90.69(4) 2_655 . ?
C6 N1 C2 117.4(4) . . ?
C6 N1 Cu 126.6(3) . . ?
C2 N1 Cu 115.9(3) . . ?
N1 C2 C3 121.9(4) . . ?
N1 C2 C2 114.2(2) . 2_655 ?
C3 C2 C2 123.8(3) . 2_655 ?
C2 C3 C4 120.5(4) . . ?
C5 C4 C3 116.7(4) . . ?
C5 C4 C7 121.5(4) . . ?
C3 C4 C7 121.8(4) . . ?
C6 C5 C4 120.6(5) . . ?
N1 C6 C5 122.9(4) . . ?

loop_
_geom_bond_atom_site_label_1
_geom_bond_atom_site_label_2
_geom_bond_distance
_geom_bond_site_symmetry_2
_geom_bond_publ_flag
Cu N1 2.031(3) . ?
Cu N1 2.031(3) 2_655 ?
Cu Br 2.4192(9) 2_655 ?
Cu Br 2.4192(9) . ?
N1 C6 1.337(6) . ?
N1 C2 1.354(5) . ?
C2 C3 1.383(6) . ?
C2 C2 1.488(8) 2_655 ?
C3 C4 1.387(6) . ?
C4 C5 1.380(7) . ?
C4 C7 1.505(7) . ?
C5 C6 1.375(7) . ?

loop_
_geom_torsion_atom_site_label_1
_geom_torsion_atom_site_label_2
_geom_torsion_atom_site_label_3
_geom_torsion_atom_site_label_4
_geom_torsion
_geom_torsion_site_symmetry_1
_geom_torsion_site_symmetry_2
_geom_torsion_site_symmetry_3
_geom_torsion_site_symmetry_4
_geom_torsion_publ_flag
N1 Cu N1 C6 179.3(5) 2_655 . . . ?
Br Cu N1 C6 139.0(6) 2_655 . . . ?
Br Cu N1 C6 -5.3(4) . . . . ?
N1 Cu N1 C2 0.9(2) 2_655 . . . ?
Br Cu N1 C2 -39.4(10) 2_655 . . . ?
Br Cu N1 C2 176.4(3) . . . . ?
C6 N1 C2 C3 -2.3(6) . . . . ?
Cu N1 C2 C3 176.2(3) . . . . ?
C6 N1 C2 C2 179.1(4) . . . 2_655 ?
Cu N1 C2 C2 -2.4(6) . . . 2_655 ?
N1 C2 C3 C4 0.0(7) . . . . ?
C2 C2 C3 C4 178.4(5) 2_655 . . . ?
C2 C3 C4 C5 1.7(7) . . . . ?
C2 C3 C4 C7 -177.3(5) . . . . ?
C3 C4 C5 C6 -1.0(7) . . . . ?
C7 C4 C5 C6 177.9(5) . . . . ?
C2 N1 C6 C5 3.0(7) . . . . ?
Cu N1 C6 C5 -175.3(4) . . . . ?
C4 C5 C6 N1 -1.4(8) . . . . ?
